data_4065752
loop_
_publ_author_name
'Ghereg, Dumitru'
'Andr\'e, Erwan'
'Ech-Cherif El Kettani, Sakina'
'Saffon, Nathalie'
'Lazraq, Mohamed'
'Ranaivonjatovo, Henri'
'Gornitzka, Heinz'
'Miqueu, Karinne'
'Sotiropoulos, Jean-Marc'
'Escudi\'e, Jean'

_publ_section_title
;
 Reactions of Germenes with Somepara-Quinones: Formation of a Tricyclic
 Compound from 1,4-Benzoquinone Undergoing an Unexpected
 Rearrangement&#x2020;
;
_journal_issue 21
_journal_name_full Organometallics
_journal_page_first 4849
_journal_paper_doi 10.1021/om100113c
_journal_volume 29
_journal_year 2010
_chemical_formula_sum 'C78 H70 Cl6 Ge2 O2'
_chemical_formula_weight 1397.22
_chemical_name_systematic
; 
 ? 
;
_space_group_IT_number 2
_symmetry_cell_setting triclinic
_symmetry_space_group_name_Hall '-P 1'
_symmetry_space_group_name_H-M 'P -1'
_atom_sites_solution_hydrogens geom
_atom_sites_solution_primary direct
_atom_sites_solution_secondary difmap
_audit_creation_method SHELXL-97
_cell_angle_alpha 67.051(3)
_cell_angle_beta 89.171(3)
_cell_angle_gamma 85.840(3)
_cell_formula_units_Z 2
_cell_length_a 11.0136(17)
_cell_length_b 16.376(3)
_cell_length_c 20.416(3)
_cell_measurement_temperature 173(2)
_cell_volume 3381.4(10)
_computing_cell_refinement 'Bruker SMART'
_computing_data_collection 'Bruker SMART'
_computing_data_reduction 'Bruker SHELXTL'
_computing_molecular_graphics 'Bruker SHELXTL'
_computing_publication_material 'Bruker SHELXTL'
_computing_structure_refinement 'SHELXL-97 (Sheldrick, 1997)'
_computing_structure_solution 'SHELXS-97 (Sheldrick, 1990)'
_diffrn_ambient_temperature 173(2)
_diffrn_measured_fraction_theta_full 0.983
_diffrn_measured_fraction_theta_max 0.983
_diffrn_measurement_device_type 'Bruker CCD detector'
_diffrn_measurement_method 'phi and omega scans'
_diffrn_radiation_monochromator graphite
_diffrn_radiation_source 'fine-focus sealed tube'
_diffrn_radiation_type MoK\a
_diffrn_radiation_wavelength 0.71073
_diffrn_reflns_av_R_equivalents 0.0404
_diffrn_reflns_av_sigmaI/netI 0.0791
_diffrn_reflns_limit_h_max 12
_diffrn_reflns_limit_h_min -12
_diffrn_reflns_limit_k_max 12
_diffrn_reflns_limit_k_min -18
_diffrn_reflns_limit_l_max 22
_diffrn_reflns_limit_l_min -22
_diffrn_reflns_number 15047
_diffrn_reflns_theta_full 23.25
_diffrn_reflns_theta_max 23.25
_diffrn_reflns_theta_min 5.10
_exptl_absorpt_coefficient_mu 1.173
_exptl_absorpt_correction_T_max 1.000000
_exptl_absorpt_correction_T_min 0.315374
_exptl_absorpt_correction_type multi-scan
_exptl_absorpt_process_details 'SADABS (Bruker-AXS)'
_exptl_crystal_colour colorless
_exptl_crystal_density_diffrn 1.372
_exptl_crystal_density_method 'not measured'
_exptl_crystal_description block
_exptl_crystal_F_000 1440
_exptl_crystal_size_max 0.4
_exptl_crystal_size_mid 0.3
_exptl_crystal_size_min 0.3
_refine_diff_density_max 0.569
_refine_diff_density_min -0.450
_refine_diff_density_rms 0.067
_refine_ls_extinction_method none
_refine_ls_goodness_of_fit_ref 1.016
_refine_ls_hydrogen_treatment constr
_refine_ls_matrix_type full
_refine_ls_number_parameters 878
_refine_ls_number_reflns 9549
_refine_ls_number_restraints 186
_refine_ls_restrained_S_all 1.041
_refine_ls_R_factor_all 0.0854
_refine_ls_R_factor_gt 0.0481
_refine_ls_shift/su_max 0.000
_refine_ls_shift/su_mean 0.000
_refine_ls_structure_factor_coef Fsqd
_refine_ls_weighting_details 'calc w=1/[\s^2^(Fo^2^)+(0.0487P)^2^+2.1269P] where P=(Fo^2^+2Fc^2^)/3'
_refine_ls_weighting_scheme calc
_refine_ls_wR_factor_gt 0.1020
_refine_ls_wR_factor_ref 0.1162
_reflns_number_gt 6563
_reflns_number_total 9549
_reflns_threshold_expression >2sigma(I)
_cod_data_source_file om100113c_si_002.cif
_cod_data_source_block 2a
_cod_depositor_comments
;
The following automatic conversions were performed:

'_symmetry_cell_setting' value 'Triclinic' changed to 'triclinic'
according to /home/saulius/struct/CIF-dictionaries/cif_core.dic
dictionary named 'cif_core.dic' version 2.4.1 from 2010-06-29.

Automatic conversion script
Id: cif_fix_values 1715 2011-07-08 13:25:40Z adriana 

The following automatic conversions were performed:

'_exptl_absorpt_correction_type' value 'multi-scans' was replaced
with the value 'multi-scan' as specified in the replacement file
'src/cod-tools/trunk/data/replacement-values/replacement_values.lst'.

Automatic conversion script
Id: cif_fix_values 5376 2017-05-30 11:51:03Z andrius 
;
_cod_original_cell_volume 3381.6(9)
_cod_original_sg_symbol_H-M P-1
_cod_database_code 4065752

loop_
_symmetry_equiv_pos_as_xyz
'x, y, z'
'-x, -y, -z'

loop_
_atom_site_label
_atom_site_type_symbol
_atom_site_fract_x
_atom_site_fract_y
_atom_site_fract_z
_atom_site_U_iso_or_equiv
_atom_site_adp_type
_atom_site_occupancy
_atom_site_symmetry_multiplicity
_atom_site_calc_flag
_atom_site_refinement_flags
_atom_site_disorder_assembly
_atom_site_disorder_group
Ge1 Ge 0.09779(4) 0.27997(3) 0.45237(2) 0.02337(15) Uani 1 1 d . . .
Ge2 Ge 0.15086(4) 0.20532(3) 0.09532(2) 0.02437(15) Uani 1 1 d . . .
O1 O 0.1424(3) 0.18178(19) 0.43448(15) 0.0259(7) Uani 1 1 d . . .
O2 O 0.2522(3) 0.1864(2) 0.16937(16) 0.0288(8) Uani 1 1 d . . .
C1 C 0.1631(4) 0.1844(3) 0.3678(2) 0.0222(10) Uani 1 1 d . . .
C2 C 0.0926(4) 0.2383(3) 0.3103(2) 0.0235(10) Uani 1 1 d . . .
C3 C -0.0136(4) 0.2950(3) 0.3222(2) 0.0249(11) Uani 1 1 d . . .
H3 H -0.0691 0.2540 0.3568 0.030 Uiso 1 1 calc R . .
C4 C -0.0859(4) 0.3474(3) 0.2559(3) 0.0363(13) Uani 1 1 d . . .
H4 H -0.1580 0.3801 0.2606 0.044 Uiso 1 1 calc R . .
C5 C -0.0584(4) 0.3523(3) 0.1921(3) 0.0360(13) Uani 1 1 d . . .
H5 H -0.1091 0.3910 0.1537 0.043 Uiso 1 1 calc R . .
C6 C 0.0471(4) 0.3013(3) 0.1751(2) 0.0243(11) Uani 1 1 d . . .
H6 H 0.1018 0.3455 0.1430 0.029 Uiso 1 1 calc R . .
C7 C 0.1213(4) 0.2420(3) 0.2401(2) 0.0226(10) Uani 1 1 d . . .
C8 C 0.2168(4) 0.1868(3) 0.2337(2) 0.0250(11) Uani 1 1 d . . .
C9 C 0.2841(4) 0.1259(3) 0.2929(2) 0.0250(11) Uani 1 1 d . . .
C10 C 0.3761(4) 0.0637(3) 0.2869(3) 0.0294(11) Uani 1 1 d . . .
H10 H 0.3950 0.0638 0.2413 0.035 Uiso 1 1 calc R . .
C11 C 0.4370(4) 0.0045(3) 0.3449(3) 0.0346(12) Uani 1 1 d . . .
H11 H 0.4977 -0.0366 0.3394 0.041 Uiso 1 1 calc R . .
C12 C 0.4122(4) 0.0026(3) 0.4132(3) 0.0340(12) Uani 1 1 d . . .
H12 H 0.4555 -0.0395 0.4535 0.041 Uiso 1 1 calc R . .
C13 C 0.3253(4) 0.0617(3) 0.4211(2) 0.0280(11) Uani 1 1 d . . .
H13 H 0.3095 0.0611 0.4672 0.034 Uiso 1 1 calc R . .
C14 C 0.2581(4) 0.1240(3) 0.3618(2) 0.0230(10) Uani 1 1 d . . .
C15 C 0.0295(4) 0.3604(3) 0.3562(2) 0.0247(10) Uani 1 1 d . . .
C16 C -0.0770(4) 0.4220(4) 0.3617(3) 0.0363(13) Uani 1 1 d . . .
C17 C -0.1852(5) 0.4002(4) 0.3985(3) 0.0464(15) Uani 1 1 d . . .
H17 H -0.2001 0.3402 0.4267 0.056 Uiso 1 1 calc R . .
C18 C -0.2718(6) 0.4708(6) 0.3923(4) 0.075(2) Uani 1 1 d . . .
H18 H -0.3461 0.4585 0.4174 0.090 Uiso 1 1 calc R . .
C19 C -0.2500(8) 0.5575(6) 0.3502(4) 0.082(3) Uani 1 1 d . . .
H19 H -0.3102 0.6038 0.3465 0.099 Uiso 1 1 calc R . .
C20 C -0.1439(7) 0.5787(4) 0.3136(4) 0.066(2) Uani 1 1 d . . .
H20 H -0.1301 0.6389 0.2854 0.079 Uiso 1 1 calc R . .
C21 C -0.0565(5) 0.5105(4) 0.3183(3) 0.0412(14) Uani 1 1 d . . .
C22 C 0.0609(5) 0.5126(3) 0.2837(3) 0.0422(14) Uani 1 1 d . . .
C23 C 0.1234(7) 0.5839(4) 0.2373(3) 0.0608(19) Uani 1 1 d . . .
H23 H 0.0886 0.6432 0.2224 0.073 Uiso 1 1 calc R . .
C24 C 0.2358(7) 0.5661(4) 0.2138(3) 0.0662(19) Uani 1 1 d . . .
H24 H 0.2787 0.6139 0.1821 0.079 Uiso 1 1 calc R . .
C25 C 0.2874(6) 0.4807(4) 0.2352(3) 0.0606(17) Uani 1 1 d . . .
H25 H 0.3654 0.4701 0.2183 0.073 Uiso 1 1 calc R . .
C26 C 0.2270(5) 0.4101(4) 0.2812(3) 0.0410(13) Uani 1 1 d . . .
H26 H 0.2636 0.3513 0.2957 0.049 Uiso 1 1 calc R . .
C27 C 0.1135(4) 0.4245(3) 0.3061(2) 0.0302(11) Uani 1 1 d . . .
C28 C -0.0008(4) 0.2473(3) 0.1325(2) 0.0242(10) Uani 1 1 d . . .
C29 C -0.0809(4) 0.1761(3) 0.1773(2) 0.0239(10) Uani 1 1 d . . .
C30 C -0.0534(5) 0.1017(3) 0.2393(2) 0.0334(12) Uani 1 1 d . . .
H30 H 0.0259 0.0908 0.2600 0.040 Uiso 1 1 calc R . .
C31 C -0.1423(5) 0.0438(4) 0.2705(3) 0.0476(15) Uani 1 1 d . . .
H31 H -0.1234 -0.0080 0.3121 0.057 Uiso 1 1 calc R . .
C32 C -0.2594(5) 0.0609(4) 0.2412(3) 0.0522(15) Uani 1 1 d . . .
H32 H -0.3205 0.0218 0.2641 0.063 Uiso 1 1 calc R . .
C33 C -0.2878(4) 0.1340(4) 0.1794(3) 0.0438(14) Uani 1 1 d . . .
H33 H -0.3672 0.1445 0.1590 0.053 Uiso 1 1 calc R . .
C34 C -0.1988(4) 0.1916(3) 0.1476(2) 0.0302(12) Uani 1 1 d . . .
C35 C -0.2028(4) 0.2718(3) 0.0817(2) 0.0298(11) Uani 1 1 d . . .
C36 C -0.2973(5) 0.3145(4) 0.0337(3) 0.0400(13) Uani 1 1 d . . .
H36 H -0.3749 0.2910 0.0402 0.048 Uiso 1 1 calc R . .
C37 C -0.2766(5) 0.3918(4) -0.0235(3) 0.0449(14) Uani 1 1 d . . .
H37 H -0.3402 0.4213 -0.0571 0.054 Uiso 1 1 calc R . .
C38 C -0.1635(5) 0.4270(4) -0.0324(3) 0.0431(14) Uani 1 1 d . . .
H38 H -0.1510 0.4804 -0.0722 0.052 Uiso 1 1 calc R . .
C39 C -0.0683(5) 0.3855(3) 0.0158(3) 0.0349(12) Uani 1 1 d . . .
H39 H 0.0080 0.4109 0.0103 0.042 Uiso 1 1 calc R . .
C40 C -0.0872(4) 0.3063(3) 0.0720(2) 0.0269(11) Uani 1 1 d . . .
C41 C 0.2499(4) 0.3020(3) 0.4912(2) 0.0252(11) Uani 1 1 d . . .
C42 C 0.2986(4) 0.3846(3) 0.4706(2) 0.0259(11) Uani 1 1 d . . .
C43 C 0.4103(4) 0.3905(3) 0.4988(3) 0.0345(12) Uani 1 1 d . . .
H43 H 0.4431 0.4469 0.4836 0.041 Uiso 1 1 calc R . .
C44 C 0.4754(4) 0.3176(3) 0.5479(3) 0.0439(14) Uani 1 1 d . . .
C45 C 0.4217(4) 0.2373(3) 0.5706(3) 0.0402(13) Uani 1 1 d . . .
H45 H 0.4629 0.1866 0.6058 0.048 Uiso 1 1 calc R . .
C46 C 0.3116(4) 0.2275(3) 0.5445(2) 0.0286(11) Uani 1 1 d . . .
C47 C 0.2335(4) 0.4711(3) 0.4229(3) 0.0352(12) Uani 1 1 d . . .
H47A H 0.2733 0.4934 0.3767 0.053 Uiso 1 1 calc R . .
H47B H 0.2362 0.5147 0.4447 0.053 Uiso 1 1 calc R . .
H47C H 0.1485 0.4615 0.4163 0.053 Uiso 1 1 calc R . .
C48 C 0.5974(5) 0.3245(4) 0.5776(4) 0.079(2) Uani 1 1 d . . .
H48A H 0.6593 0.2858 0.5665 0.119 Uiso 1 1 calc R . .
H48B H 0.5923 0.3059 0.6293 0.119 Uiso 1 1 calc R . .
H48C H 0.6198 0.3861 0.5561 0.119 Uiso 1 1 calc R . .
C49 C 0.2598(4) 0.1379(3) 0.5789(3) 0.0356(12) Uani 1 1 d . . .
H49A H 0.3265 0.0913 0.5955 0.053 Uiso 1 1 calc R . .
H49B H 0.2091 0.1276 0.5442 0.053 Uiso 1 1 calc R . .
H49C H 0.2101 0.1366 0.6195 0.053 Uiso 1 1 calc R . .
C50 C -0.0192(4) 0.2376(3) 0.5301(2) 0.0242(10) Uani 1 1 d . . .
C51 C -0.0368(4) 0.2875(3) 0.5726(2) 0.0284(11) Uani 1 1 d . . .
C52 C -0.0978(4) 0.2543(4) 0.6358(3) 0.0360(12) Uani 1 1 d . . .
H52 H -0.1084 0.2893 0.6634 0.043 Uiso 1 1 calc R . .
C53 C -0.1445(5) 0.1710(4) 0.6606(3) 0.0423(14) Uani 1 1 d . . .
C54 C -0.1325(4) 0.1245(3) 0.6166(3) 0.0375(13) Uani 1 1 d . . .
H54 H -0.1677 0.0689 0.6311 0.045 Uiso 1 1 calc R . .
C55 C -0.0722(4) 0.1549(3) 0.5530(3) 0.0332(12) Uani 1 1 d . . .
C56 C 0.0082(5) 0.3796(3) 0.5493(3) 0.0388(13) Uani 1 1 d . . .
H56A H -0.0259 0.4084 0.5802 0.058 Uiso 1 1 calc R . .
H56B H -0.0177 0.4149 0.5000 0.058 Uiso 1 1 calc R . .
H56C H 0.0973 0.3751 0.5528 0.058 Uiso 1 1 calc R . .
C57 C -0.2099(6) 0.1342(5) 0.7305(3) 0.0667(18) Uani 1 1 d . . .
H57A H -0.2952 0.1279 0.7216 0.100 Uiso 1 1 calc R . .
H57B H -0.2060 0.1749 0.7550 0.100 Uiso 1 1 calc R . .
H57C H -0.1709 0.0759 0.7603 0.100 Uiso 1 1 calc R . .
C58 C -0.0644(5) 0.0945(4) 0.5128(3) 0.0568(17) Uani 1 1 d . . .
H58A H 0.0180 0.0656 0.5180 0.085 Uiso 1 1 calc R . .
H58B H -0.0829 0.1295 0.4624 0.085 Uiso 1 1 calc R . .
H58C H -0.1232 0.0491 0.5321 0.085 Uiso 1 1 calc R . .
C59 C 0.2160(4) 0.3016(3) 0.0139(3) 0.0337(12) Uani 1 1 d . . .
C60 C 0.1720(4) 0.3129(3) -0.0542(3) 0.0383(13) Uani 1 1 d . . .
C61 C 0.2201(5) 0.3750(4) -0.1146(3) 0.0559(17) Uani 1 1 d . . .
H61 H 0.1897 0.3822 -0.1599 0.067 Uiso 1 1 calc R . .
C62 C 0.3111(6) 0.4268(4) -0.1108(4) 0.066(2) Uani 1 1 d . . .
C63 C 0.3515(5) 0.4170(4) -0.0436(4) 0.0554(17) Uani 1 1 d . . .
H63 H 0.4121 0.4538 -0.0404 0.066 Uiso 1 1 calc R . .
C64 C 0.3067(4) 0.3552(3) 0.0194(3) 0.0408(13) Uani 1 1 d . . .
C65 C 0.0738(5) 0.2592(4) -0.0638(3) 0.0434(14) Uani 1 1 d . . .
H65A H 0.0452 0.2847 -0.1134 0.065 Uiso 1 1 calc R . .
H65B H 0.0057 0.2603 -0.0326 0.065 Uiso 1 1 calc R . .
H65C H 0.1064 0.1977 -0.0515 0.065 Uiso 1 1 calc R . .
C66 C 0.3646(7) 0.4936(5) -0.1775(4) 0.114(3) Uani 1 1 d . . .
H66A H 0.3837 0.5462 -0.1690 0.171 Uiso 1 1 calc R . .
H66B H 0.3054 0.5112 -0.2168 0.171 Uiso 1 1 calc R . .
H66C H 0.4391 0.4666 -0.1897 0.171 Uiso 1 1 calc R . .
C67 C 0.3608(5) 0.3515(4) 0.0880(3) 0.0502(15) Uani 1 1 d . . .
H67A H 0.4183 0.3978 0.0776 0.075 Uiso 1 1 calc R . .
H67B H 0.4036 0.2930 0.1130 0.075 Uiso 1 1 calc R . .
H67C H 0.2956 0.3612 0.1179 0.075 Uiso 1 1 calc R . .
C68 C 0.1806(4) 0.0918(3) 0.0840(2) 0.0285(11) Uani 1 1 d . . .
C69 C 0.3035(4) 0.0629(3) 0.0780(2) 0.0312(12) Uani 1 1 d . . .
C70 C 0.3288(5) -0.0196(4) 0.0757(3) 0.0412(13) Uani 1 1 d . . .
H70 H 0.4115 -0.0386 0.0729 0.049 Uiso 1 1 calc R . .
C71 C 0.2410(5) -0.0761(3) 0.0773(3) 0.0424(14) Uani 1 1 d . . .
C72 C 0.1213(5) -0.0462(3) 0.0803(3) 0.0395(13) Uani 1 1 d . . .
H72 H 0.0588 -0.0834 0.0806 0.047 Uiso 1 1 calc R . .
C73 C 0.0886(4) 0.0362(3) 0.0830(2) 0.0310(12) Uani 1 1 d . . .
C74 C 0.4083(4) 0.1196(4) 0.0723(3) 0.0424(13) Uani 1 1 d . . .
H74A H 0.4854 0.0839 0.0766 0.064 Uiso 1 1 calc R . .
H74B H 0.4035 0.1418 0.1105 0.064 Uiso 1 1 calc R . .
H74C H 0.4041 0.1700 0.0262 0.064 Uiso 1 1 calc R . .
C75 C 0.2741(6) -0.1656(4) 0.0742(4) 0.071(2) Uani 1 1 d . . .
H75A H 0.2865 -0.1581 0.0246 0.106 Uiso 1 1 calc R . .
H75B H 0.2081 -0.2047 0.0942 0.106 Uiso 1 1 calc R . .
H75C H 0.3492 -0.1921 0.1017 0.106 Uiso 1 1 calc R . .
C76 C -0.0456(4) 0.0618(3) 0.0846(3) 0.0358(12) Uani 1 1 d . . .
H76A H -0.0911 0.0366 0.0569 0.054 Uiso 1 1 calc R . .
H76B H -0.0594 0.1267 0.0641 0.054 Uiso 1 1 calc R . .
H76C H -0.0732 0.0385 0.1339 0.054 Uiso 1 1 calc R . .
C77 C 0.5633(10) 0.2081(7) 0.3444(6) 0.095(3) Uani 0.718(7) 1 d PDU A 1
H77 H 0.5038 0.1626 0.3499 0.114 Uiso 0.718(7) 1 calc PR A 1
Cl1 Cl 0.5624(4) 0.2749(3) 0.2591(2) 0.1280(17) Uani 0.718(7) 1 d PDU A 1
Cl2 Cl 0.6961(3) 0.1534(3) 0.3752(3) 0.1280(18) Uani 0.718(7) 1 d PDU A 1
Cl3 Cl 0.5083(4) 0.2693(4) 0.3933(3) 0.153(2) Uani 0.718(7) 1 d PDU A 1
C77' C 0.575(3) 0.217(2) 0.3403(16) 0.235(13) Uani 0.282(7) 1 d PDU A 2
H77' H 0.5194 0.1680 0.3500 0.282 Uiso 0.282(7) 1 calc PR A 2
Cl1' Cl 0.510(2) 0.3159(12) 0.2915(11) 0.275(10) Uani 0.282(7) 1 d PDU A 2
Cl2' Cl 0.627(3) 0.2233(16) 0.4121(13) 0.341(12) Uani 0.282(7) 1 d PDU A 2
Cl3' Cl 0.703(4) 0.207(3) 0.293(2) 0.52(2) Uani 0.282(7) 1 d PDU A 2
C78 C 0.2946(18) 0.1891(15) 0.8140(10) 0.165(6) Uani 0.547(12) 1 d PDU B 1
H78 H 0.2776 0.2479 0.8177 0.198 Uiso 0.547(12) 1 calc PR B 1
Cl4 Cl 0.4149(12) 0.1904(11) 0.7659(7) 0.297(8) Uani 0.547(12) 1 d PDU B 1
Cl5 Cl 0.3101(13) 0.1119(12) 0.8905(7) 0.284(8) Uani 0.547(12) 1 d PDU B 1
Cl6 Cl 0.1761(16) 0.1672(10) 0.7691(9) 0.284(8) Uani 0.547(12) 1 d PDU B 1
C78' C 0.2984(12) 0.1102(14) 0.8170(6) 0.082(6) Uani 0.453(12) 1 d PDU B 2
H78' H 0.2884 0.0480 0.8215 0.099 Uiso 0.453(12) 1 calc PR B 2
Cl4' Cl 0.4302(6) 0.1310(8) 0.7737(4) 0.132(4) Uani 0.453(12) 1 d PDU B 2
Cl5' Cl 0.3021(4) 0.0972(4) 0.9014(2) 0.0528(19) Uani 0.453(12) 1 d PDU B 2
Cl6' Cl 0.1674(6) 0.1669(3) 0.7679(3) 0.076(2) Uani 0.453(12) 1 d PDU B 2

loop_
_atom_site_aniso_label
_atom_site_aniso_U_11
_atom_site_aniso_U_22
_atom_site_aniso_U_33
_atom_site_aniso_U_23
_atom_site_aniso_U_13
_atom_site_aniso_U_12
Ge1 0.0234(3) 0.0225(3) 0.0260(3) -0.0113(2) -0.0010(2) -0.0017(2)
Ge2 0.0243(3) 0.0257(3) 0.0234(3) -0.0099(2) 0.0008(2) -0.0019(2)
O1 0.0312(18) 0.0230(17) 0.0233(17) -0.0090(14) 0.0031(14) -0.0023(14)
O2 0.0251(17) 0.036(2) 0.0289(18) -0.0182(16) 0.0004(14) 0.0028(15)
C1 0.024(2) 0.018(2) 0.026(3) -0.010(2) -0.003(2) -0.004(2)
C2 0.023(2) 0.018(2) 0.031(3) -0.011(2) -0.002(2) -0.003(2)
C3 0.022(2) 0.026(3) 0.031(3) -0.015(2) 0.000(2) 0.001(2)
C4 0.027(3) 0.041(3) 0.051(4) -0.032(3) -0.016(2) 0.014(2)
C5 0.041(3) 0.034(3) 0.040(3) -0.024(3) -0.016(2) 0.012(2)
C6 0.026(3) 0.021(3) 0.025(3) -0.009(2) -0.006(2) 0.002(2)
C7 0.018(2) 0.022(3) 0.030(3) -0.012(2) -0.002(2) -0.003(2)
C8 0.024(3) 0.026(3) 0.028(3) -0.013(2) -0.002(2) -0.005(2)
C9 0.019(2) 0.022(3) 0.035(3) -0.012(2) -0.005(2) -0.002(2)
C10 0.025(3) 0.030(3) 0.033(3) -0.013(2) 0.000(2) 0.001(2)
C11 0.027(3) 0.029(3) 0.044(3) -0.012(3) 0.001(2) 0.003(2)
C12 0.029(3) 0.031(3) 0.036(3) -0.006(2) -0.006(2) 0.005(2)
C13 0.026(3) 0.027(3) 0.029(3) -0.010(2) -0.004(2) -0.002(2)
C14 0.024(2) 0.018(2) 0.028(3) -0.009(2) 0.000(2) -0.008(2)
C15 0.022(2) 0.025(3) 0.030(3) -0.015(2) -0.004(2) 0.003(2)
C16 0.037(3) 0.045(3) 0.034(3) -0.026(3) -0.017(2) 0.014(3)
C17 0.038(3) 0.066(4) 0.039(3) -0.028(3) -0.008(3) 0.021(3)
C18 0.052(4) 0.125(7) 0.062(5) -0.059(5) -0.012(4) 0.040(5)
C19 0.083(6) 0.099(7) 0.078(6) -0.060(5) -0.039(5) 0.062(5)
C20 0.092(5) 0.047(4) 0.064(4) -0.034(3) -0.041(4) 0.039(4)
C21 0.056(4) 0.038(3) 0.035(3) -0.023(3) -0.026(3) 0.019(3)
C22 0.063(4) 0.029(3) 0.034(3) -0.014(3) -0.028(3) 0.008(3)
C23 0.111(6) 0.027(3) 0.035(3) -0.001(3) -0.026(4) -0.013(4)
C24 0.098(6) 0.048(4) 0.042(4) -0.001(3) 0.005(4) -0.035(4)
C25 0.069(4) 0.061(5) 0.051(4) -0.018(3) 0.019(3) -0.028(4)
C26 0.047(3) 0.037(3) 0.040(3) -0.016(3) 0.005(3) -0.009(3)
C27 0.040(3) 0.024(3) 0.026(3) -0.009(2) -0.005(2) -0.001(2)
C28 0.020(2) 0.025(3) 0.027(3) -0.010(2) 0.001(2) -0.001(2)
C29 0.028(3) 0.027(3) 0.022(3) -0.015(2) 0.005(2) -0.003(2)
C30 0.039(3) 0.036(3) 0.028(3) -0.015(2) 0.004(2) -0.007(2)
C31 0.057(4) 0.043(3) 0.034(3) -0.004(3) 0.007(3) -0.015(3)
C32 0.046(4) 0.052(4) 0.051(4) -0.009(3) 0.010(3) -0.023(3)
C33 0.024(3) 0.058(4) 0.053(4) -0.024(3) 0.003(3) -0.011(3)
C34 0.024(3) 0.040(3) 0.032(3) -0.021(3) 0.004(2) -0.002(2)
C35 0.029(3) 0.035(3) 0.028(3) -0.017(2) -0.003(2) 0.003(2)
C36 0.028(3) 0.049(4) 0.048(3) -0.026(3) -0.007(3) 0.009(3)
C37 0.042(3) 0.048(4) 0.046(4) -0.023(3) -0.021(3) 0.016(3)
C38 0.051(4) 0.036(3) 0.032(3) -0.005(3) -0.008(3) 0.012(3)
C39 0.037(3) 0.030(3) 0.037(3) -0.015(3) -0.006(2) 0.007(2)
C40 0.030(3) 0.028(3) 0.026(3) -0.015(2) 0.002(2) 0.001(2)
C41 0.024(2) 0.028(3) 0.025(3) -0.012(2) 0.001(2) -0.002(2)
C42 0.027(3) 0.024(3) 0.026(3) -0.010(2) 0.005(2) -0.005(2)
C43 0.031(3) 0.025(3) 0.044(3) -0.009(2) -0.002(2) -0.007(2)
C44 0.029(3) 0.036(3) 0.055(4) -0.005(3) -0.016(3) -0.004(2)
C45 0.033(3) 0.025(3) 0.051(3) -0.003(3) -0.017(3) -0.001(2)
C46 0.028(3) 0.022(3) 0.033(3) -0.008(2) -0.002(2) -0.002(2)
C47 0.040(3) 0.020(3) 0.045(3) -0.012(2) -0.013(2) -0.002(2)
C48 0.051(4) 0.054(4) 0.109(6) -0.002(4) -0.045(4) -0.015(3)
C49 0.041(3) 0.029(3) 0.030(3) -0.004(2) -0.009(2) -0.002(2)
C50 0.020(2) 0.027(3) 0.028(3) -0.013(2) -0.003(2) -0.003(2)
C51 0.024(3) 0.031(3) 0.031(3) -0.013(2) -0.005(2) 0.002(2)
C52 0.037(3) 0.046(3) 0.026(3) -0.016(3) -0.003(2) 0.005(3)
C53 0.033(3) 0.051(4) 0.034(3) -0.008(3) -0.001(2) -0.001(3)
C54 0.031(3) 0.035(3) 0.041(3) -0.008(3) 0.004(2) -0.006(2)
C55 0.022(3) 0.036(3) 0.043(3) -0.018(3) -0.001(2) -0.002(2)
C56 0.040(3) 0.041(3) 0.045(3) -0.028(3) 0.000(3) -0.001(3)
C57 0.074(4) 0.082(5) 0.036(4) -0.015(3) 0.016(3) -0.008(4)
C58 0.057(4) 0.051(4) 0.081(5) -0.042(4) 0.022(3) -0.028(3)
C59 0.027(3) 0.035(3) 0.036(3) -0.012(2) 0.004(2) 0.000(2)
C60 0.030(3) 0.042(3) 0.032(3) -0.004(3) 0.007(2) 0.005(2)
C61 0.035(3) 0.066(4) 0.041(4) 0.005(3) 0.009(3) 0.007(3)
C62 0.040(4) 0.055(4) 0.062(5) 0.020(3) 0.011(3) 0.012(3)
C63 0.027(3) 0.035(3) 0.078(5) 0.006(3) 0.010(3) -0.006(3)
C64 0.029(3) 0.027(3) 0.058(4) -0.008(3) 0.008(3) -0.002(2)
C65 0.049(3) 0.054(4) 0.025(3) -0.013(3) -0.004(2) 0.002(3)
C66 0.060(5) 0.109(7) 0.093(6) 0.047(5) 0.030(4) -0.011(4)
C67 0.037(3) 0.045(4) 0.076(4) -0.031(3) -0.001(3) -0.011(3)
C68 0.034(3) 0.033(3) 0.018(2) -0.010(2) 0.000(2) 0.000(2)
C69 0.035(3) 0.034(3) 0.025(3) -0.012(2) 0.004(2) 0.001(2)
C70 0.039(3) 0.041(3) 0.044(3) -0.020(3) -0.004(3) 0.013(3)
C71 0.053(4) 0.036(3) 0.043(3) -0.022(3) -0.008(3) 0.009(3)
C72 0.049(3) 0.035(3) 0.038(3) -0.018(3) 0.001(3) -0.005(3)
C73 0.043(3) 0.031(3) 0.022(3) -0.012(2) 0.000(2) -0.005(2)
C74 0.033(3) 0.047(3) 0.050(3) -0.024(3) 0.001(3) 0.004(3)
C75 0.076(5) 0.049(4) 0.097(5) -0.042(4) -0.019(4) 0.021(3)
C76 0.032(3) 0.040(3) 0.044(3) -0.025(3) 0.001(2) -0.007(2)
C77 0.095(7) 0.084(8) 0.121(7) -0.055(6) -0.007(7) -0.020(6)
Cl1 0.178(4) 0.087(3) 0.113(3) -0.030(2) 0.041(3) -0.023(2)
Cl2 0.072(2) 0.145(3) 0.191(4) -0.093(3) -0.003(2) 0.000(2)
Cl3 0.108(3) 0.238(5) 0.190(5) -0.173(4) -0.019(3) 0.032(3)
C77' 0.25(3) 0.17(2) 0.23(2) -0.02(2) -0.044(19) -0.05(2)
Cl1' 0.41(3) 0.148(13) 0.236(19) -0.050(12) 0.041(16) -0.008(14)
Cl2' 0.42(3) 0.27(2) 0.36(2) -0.145(18) -0.124(19) -0.05(2)
Cl3' 0.50(4) 0.50(4) 0.43(4) -0.07(4) 0.10(3) 0.16(3)
C78 0.183(15) 0.134(17) 0.165(14) -0.052(11) 0.029(11) 0.026(15)
Cl4 0.300(10) 0.234(13) 0.234(10) 0.030(9) 0.137(9) 0.022(9)
Cl5 0.273(13) 0.346(17) 0.163(8) -0.035(9) 0.021(7) 0.043(11)
Cl6 0.348(13) 0.199(12) 0.302(15) -0.094(11) -0.089(12) -0.001(11)
C78' 0.080(8) 0.112(14) 0.046(8) -0.029(9) 0.000(6) 0.031(9)
Cl4' 0.104(4) 0.222(10) 0.077(4) -0.063(5) 0.039(3) -0.039(5)
Cl5' 0.041(3) 0.080(3) 0.039(3) -0.026(2) 0.0028(16) -0.0017(19)
Cl6' 0.115(4) 0.033(3) 0.073(4) -0.015(2) -0.052(3) 0.019(3)

loop_
_atom_type_symbol
_atom_type_description
_atom_type_scat_dispersion_real
_atom_type_scat_dispersion_imag
_atom_type_scat_source
C C 0.0033 0.0016 'International Tables Vol C Tables 4.2.6.8 and 6.1.1.4'
H H 0.0000 0.0000 'International Tables Vol C Tables 4.2.6.8 and 6.1.1.4'
O O 0.0106 0.0060 'International Tables Vol C Tables 4.2.6.8 and 6.1.1.4'
Ge Ge 0.1547 1.8001 'International Tables Vol C Tables 4.2.6.8 and 6.1.1.4'
Cl Cl 0.1484 0.1585 'International Tables Vol C Tables 4.2.6.8 and 6.1.1.4'

loop_
_geom_angle_atom_site_label_1
_geom_angle_atom_site_label_2
_geom_angle_atom_site_label_3
_geom_angle
O1 Ge1 C50 103.74(16)
O1 Ge1 C41 102.57(16)
C50 Ge1 C41 108.53(18)
O1 Ge1 C15 99.49(15)
C50 Ge1 C15 116.76(18)
C41 Ge1 C15 122.33(18)
O2 Ge2 C59 105.90(17)
O2 Ge2 C68 100.23(16)
C59 Ge2 C68 109.98(19)
O2 Ge2 C28 98.70(15)
C59 Ge2 C28 111.75(18)
C68 Ge2 C28 126.72(18)
C1 O1 Ge1 123.1(3)
C8 O2 Ge2 125.0(3)
O1 C1 C2 122.2(4)
O1 C1 C14 116.0(4)
C2 C1 C14 121.7(4)
C1 C2 C7 120.3(4)
C1 C2 C3 118.4(4)
C7 C2 C3 121.3(4)
C4 C3 C2 113.0(4)
C4 C3 C15 109.2(4)
C2 C3 C15 111.8(3)
C5 C4 C3 125.6(4)
C4 C5 C6 124.8(4)
C5 C6 C7 113.0(4)
C5 C6 C28 109.2(4)
C7 C6 C28 111.9(3)
C8 C7 C2 117.9(4)
C8 C7 C6 119.9(4)
C2 C7 C6 122.1(4)
O2 C8 C7 122.3(4)
O2 C8 C9 115.2(4)
C7 C8 C9 122.5(4)
C8 C9 C10 122.5(4)
C8 C9 C14 119.5(4)
C10 C9 C14 118.0(4)
C11 C10 C9 121.2(4)
C10 C11 C12 121.1(4)
C13 C12 C11 119.5(4)
C12 C13 C14 121.1(4)
C13 C14 C9 119.1(4)
C13 C14 C1 123.2(4)
C9 C14 C1 117.7(4)
C27 C15 C16 102.5(4)
C27 C15 C3 110.1(4)
C16 C15 C3 110.7(3)
C27 C15 Ge1 117.1(3)
C16 C15 Ge1 111.9(3)
C3 C15 Ge1 104.6(3)
C17 C16 C21 121.3(5)
C17 C16 C15 128.8(5)
C21 C16 C15 109.7(5)
C16 C17 C18 117.3(6)
C19 C18 C17 120.8(7)
C20 C19 C18 121.7(6)
C19 C20 C21 119.0(7)
C20 C21 C16 119.8(6)
C20 C21 C22 131.0(6)
C16 C21 C22 109.2(4)
C23 C22 C27 120.4(6)
C23 C22 C21 131.3(5)
C27 C22 C21 108.3(5)
C24 C23 C22 118.7(6)
C25 C24 C23 121.2(6)
C24 C25 C26 120.6(6)
C25 C26 C27 120.3(5)
C26 C27 C22 118.8(5)
C26 C27 C15 130.9(4)
C22 C27 C15 110.3(4)
C29 C28 C40 102.2(3)
C29 C28 C6 111.8(4)
C40 C28 C6 111.0(3)
C29 C28 Ge2 116.1(3)
C40 C28 Ge2 111.6(3)
C6 C28 Ge2 104.3(3)
C30 C29 C34 119.5(4)
C30 C29 C28 129.8(4)
C34 C29 C28 110.7(4)
C31 C30 C29 119.5(5)
C30 C31 C32 120.3(5)
C33 C32 C31 120.9(5)
C32 C33 C34 119.0(5)
C33 C34 C29 120.8(5)
C33 C34 C35 130.4(4)
C29 C34 C35 108.8(4)
C36 C35 C40 120.7(5)
C36 C35 C34 131.0(5)
C40 C35 C34 108.3(4)
C37 C36 C35 118.9(5)
C36 C37 C38 120.6(5)
C37 C38 C39 121.2(5)
C40 C39 C38 118.4(5)
C39 C40 C35 120.2(4)
C39 C40 C28 129.7(4)
C35 C40 C28 110.0(4)
C42 C41 C46 118.6(4)
C42 C41 Ge1 125.1(3)
C46 C41 Ge1 116.3(3)
C43 C42 C41 119.6(4)
C43 C42 C47 116.3(4)
C41 C42 C47 124.0(4)
C44 C43 C42 122.7(5)
C43 C44 C45 116.6(4)
C43 C44 C48 122.3(5)
C45 C44 C48 121.1(5)
C46 C45 C44 123.2(5)
C45 C46 C41 119.2(4)
C45 C46 C49 116.9(4)
C41 C46 C49 123.7(4)
C51 C50 C55 117.5(4)
C51 C50 Ge1 116.6(3)
C55 C50 Ge1 125.1(3)
C52 C51 C50 120.6(4)
C52 C51 C56 118.2(4)
C50 C51 C56 121.1(4)
C51 C52 C53 122.2(5)
C54 C53 C52 116.7(5)
C54 C53 C57 121.2(5)
C52 C53 C57 122.0(5)
C55 C54 C53 123.1(5)
C54 C55 C50 119.7(4)
C54 C55 C58 116.2(5)
C50 C55 C58 124.1(4)
C64 C59 C60 119.5(5)
C64 C59 Ge2 124.1(4)
C60 C59 Ge2 116.3(4)
C61 C60 C59 119.8(5)
C61 C60 C65 118.0(5)
C59 C60 C65 122.2(4)
C62 C61 C60 121.9(6)
C61 C62 C63 117.9(5)
C61 C62 C66 121.3(7)
C63 C62 C66 120.7(7)
C62 C63 C64 122.8(6)
C63 C64 C59 118.1(5)
C63 C64 C67 116.6(5)
C59 C64 C67 125.3(5)
C73 C68 C69 118.0(4)
C73 C68 Ge2 124.6(3)
C69 C68 Ge2 117.4(3)
C70 C69 C68 119.1(5)
C70 C69 C74 118.1(4)
C68 C69 C74 122.8(4)
C69 C70 C71 123.8(5)
C70 C71 C72 116.9(5)
C70 C71 C75 121.5(5)
C72 C71 C75 121.6(5)
C71 C72 C73 122.7(5)
C72 C73 C68 119.5(4)
C72 C73 C76 117.5(4)
C68 C73 C76 123.1(4)
Cl2 C77 Cl1 114.5(8)
Cl2 C77 Cl3 112.4(6)
Cl1 C77 Cl3 108.6(6)
Cl2' C77' Cl1' 107.1(19)
Cl2' C77' Cl3' 105(2)
Cl1' C77' Cl3' 103.8(19)
Cl5 C78 Cl4 111.2(13)
Cl5 C78 Cl6 108.8(14)
Cl4 C78 Cl6 105.1(13)
Cl5' C78' Cl4' 116.2(9)
Cl5' C78' Cl6' 116.4(8)
Cl4' C78' Cl6' 115.9(9)

loop_
_geom_bond_atom_site_label_1
_geom_bond_atom_site_label_2
_geom_bond_distance
Ge1 O1 1.816(3)
Ge1 C50 1.968(4)
Ge1 C41 1.978(4)
Ge1 C15 2.010(4)
Ge2 O2 1.805(3)
Ge2 C59 1.962(5)
Ge2 C68 1.966(5)
Ge2 C28 2.010(4)
O1 C1 1.362(5)
O2 C8 1.368(5)
C1 C2 1.371(6)
C1 C14 1.425(6)
C2 C7 1.441(6)
C2 C3 1.516(6)
C3 C4 1.493(6)
C3 C15 1.587(6)
C4 C5 1.306(7)
C5 C6 1.497(6)
C6 C7 1.511(6)
C6 C28 1.580(6)
C7 C8 1.376(6)
C8 C9 1.407(6)
C9 C10 1.421(6)
C9 C14 1.422(6)
C10 C11 1.351(6)
C11 C12 1.407(7)
C12 C13 1.365(6)
C13 C14 1.417(6)
C15 C27 1.510(6)
C15 C16 1.523(6)
C16 C17 1.394(7)
C16 C21 1.405(7)
C17 C18 1.411(8)
C18 C19 1.380(11)
C19 C20 1.370(10)
C20 C21 1.396(7)
C21 C22 1.460(8)
C22 C23 1.404(8)
C22 C27 1.412(7)
C23 C24 1.374(9)
C24 C25 1.374(9)
C25 C26 1.382(7)
C26 C27 1.383(7)
C28 C29 1.507(6)
C28 C40 1.528(6)
C29 C30 1.391(6)
C29 C34 1.404(6)
C30 C31 1.382(7)
C31 C32 1.392(7)
C32 C33 1.378(7)
C33 C34 1.382(7)
C34 C35 1.467(7)
C35 C36 1.386(6)
C35 C40 1.411(6)
C36 C37 1.379(7)
C37 C38 1.390(7)
C38 C39 1.392(6)
C39 C40 1.383(7)
C41 C42 1.396(6)
C41 C46 1.414(6)
C42 C43 1.390(6)
C42 C47 1.505(6)
C43 C44 1.382(7)
C44 C45 1.387(7)
C44 C48 1.511(7)
C45 C46 1.376(6)
C46 C49 1.510(6)
C50 C51 1.407(6)
C50 C55 1.416(6)
C51 C52 1.377(6)
C51 C56 1.513(7)
C52 C53 1.392(7)
C53 C54 1.385(7)
C53 C57 1.510(7)
C54 C55 1.377(7)
C55 C58 1.510(7)
C59 C64 1.411(7)
C59 C60 1.418(7)
C60 C61 1.384(7)
C60 C65 1.503(7)
C61 C62 1.382(9)
C62 C63 1.393(9)
C62 C66 1.519(8)
C63 C64 1.400(7)
C64 C67 1.507(7)
C68 C73 1.416(6)
C68 C69 1.422(6)
C69 C70 1.377(7)
C69 C74 1.509(7)
C70 C71 1.377(7)
C71 C72 1.381(7)
C71 C75 1.511(7)
C72 C73 1.393(6)
C73 C76 1.509(6)
C77 Cl2 1.653(10)
C77 Cl1 1.656(11)
C77 Cl3 1.744(11)
C77' Cl2' 1.627(19)
C77' Cl1' 1.645(19)
C77' Cl3' 1.74(2)
C78 Cl5 1.583(15)
C78 Cl4 1.634(15)
C78 Cl6 1.741(17)
C78' Cl5' 1.652(13)
C78' Cl4' 1.675(13)
C78' Cl6' 1.753(13)
